data_7024988
loop_
_publ_author_name
'Allan, D. R.'
'Marshall, W. G.'
'Francis, D. J.'
'Oswald, I. D. H.'
'Pulham, C. R.'
'Spanswick, C.'

_publ_section_title
;
 The crystal structures of the low-temperature and high-pressure
 polymorphs of nitric acid.
;
_journal_issue 15
_journal_name_full 'Dalton transactions (Cambridge, England : 2003)'
_journal_page_first 3736
_journal_page_last 3743
_journal_paper_doi 10.1039/b923975h
_journal_volume 39
_journal_year 2010
_chemical_formula_moiety 'H1 N1 O3'
_chemical_formula_sum 'H N O3'
_chemical_formula_weight 63.01
_space_group_IT_number 14
_symmetry_cell_setting monoclinic
_symmetry_space_group_name_Hall '-P 2yn'
_symmetry_space_group_name_H-M 'P 1 21/n 1'
_atom_sites_solution_hydrogens geom
_atom_sites_solution_primary direct
_audit_creation_date 09-05-08
_audit_creation_method CRYSTALS_ver_12.85
_cell_angle_alpha 90
_cell_angle_beta 116.895(6)
_cell_angle_gamma 90
_cell_formula_units_Z 8
_cell_length_a 7.3163(4)
_cell_length_b 8.4176(11)
_cell_length_c 7.3135(11)
_cell_measurement_reflns_used 1083
_cell_measurement_temperature 293
_cell_measurement_theta_max 26
_cell_measurement_theta_min 3
_cell_volume 401.69(9)
_computing_cell_refinement 'DENZO/SCALEPACK (Otwinowski & Minor, 1997)'
_computing_data_collection 'COLLECT (Nonius, 1997-2001).'
_computing_data_reduction 'DENZO/SCALEPACK (Otwinowski & Minor, 1997)'
_computing_molecular_graphics 'CAMERON (Watkin et al., 1996)'
_computing_publication_material 'CRYSTALS (Betteridge et al., 2003)'
_computing_structure_refinement 'CRYSTALS (Betteridge et al., 2003)'
_computing_structure_solution 'SIR92 (Altomare et al., 1994)'
_diffrn_ambient_temperature 293
_diffrn_measured_fraction_theta_full 0.398
_diffrn_measured_fraction_theta_max 0.381
_diffrn_measurement_device 'Nonius KappaCCD'
_diffrn_measurement_device_type Area
_diffrn_measurement_method \w
_diffrn_radiation_monochromator graphite
_diffrn_radiation_type 'Mo K\a'
_diffrn_radiation_wavelength 0.71073
_diffrn_reflns_av_R_equivalents 0.0253
_diffrn_reflns_limit_h_max 7
_diffrn_reflns_limit_h_min -9
_diffrn_reflns_limit_k_max 8
_diffrn_reflns_limit_k_min -8
_diffrn_reflns_limit_l_max 6
_diffrn_reflns_limit_l_min -6
_diffrn_reflns_number 1505
_diffrn_reflns_theta_full 25.245
_diffrn_reflns_theta_max 26.297
_diffrn_reflns_theta_min 3.951
_diffrn_standards_number 0
_exptl_absorpt_coefficient_mu 0.234
_exptl_absorpt_correction_T_max 0.98
_exptl_absorpt_correction_T_min 0.42
_exptl_absorpt_correction_type multi-scan
_exptl_absorpt_process_details 'SADABS (Siemens, 1996)'
_exptl_crystal_colour colourless
_exptl_crystal_density_diffrn 2.084
_exptl_crystal_density_method 'not measured'
_exptl_crystal_description cylinder
_exptl_crystal_F_000 256
_exptl_crystal_size_max 0.20
_exptl_crystal_size_mid 0.20
_exptl_crystal_size_min 0.08
_refine_diff_density_max 0.25
_refine_diff_density_min -0.26
_refine_ls_extinction_method None
_refine_ls_goodness_of_fit_ref 1.0256
_refine_ls_hydrogen_treatment refxyz
_refine_ls_matrix_type full
_refine_ls_number_parameters 80
_refine_ls_number_reflns 276
_refine_ls_number_restraints 60
_refine_ls_R_factor_all 0.0889
_refine_ls_R_factor_gt 0.0773
_refine_ls_shift/su_max 0.000057
_refine_ls_structure_factor_coef F
_refine_ls_weighting_details
;
Method, part 1, Chebychev polynomial, (Watkin, 1994, Prince, 1982)
[weight] = 1.0/[A~0~*T~0~(x)+A~1~*T~1~(x) ... +A~n-1~]*T~n-1~(x)]
where A~i~ are the Chebychev coefficients listed below and x= Fcalc/Fmax
Method = Robust Weighting (Prince, 1982)
W = [weight] * [1-(deltaF/6*sigmaF)^2^]^2^
A~i~ are:
0.856 0.668 -0.501E-01
;
_refine_ls_weighting_scheme calc
_refine_ls_wR_factor_all 0.1381
_refine_ls_wR_factor_gt 0.0790
_refine_ls_wR_factor_ref 0.0790
_reflns_limit_h_max 7
_reflns_limit_h_min -9
_reflns_limit_k_max 8
_reflns_limit_k_min 0
_reflns_limit_l_max 6
_reflns_limit_l_min 0
_reflns_number_gt 276
_reflns_number_total 310
_reflns_threshold_expression I>2.0\s(I)
_oxford_diffrn_Wilson_B_factor 3.26
_oxford_diffrn_Wilson_scale 0.84
_oxford_refine_ls_r_factor_ref 0.0773
_oxford_refine_ls_scale 1.014(9)
_oxford_reflns_number_all 303
_oxford_reflns_threshold_expression_ref I>2.0\s(I)
_oxford_structure_analysis_title 'nitr01 in P2(1)/n'
_cod_data_source_file b923975h.txt
_cod_data_source_block 3
_cod_depositor_comments
;
The following automatic conversions were performed:

'_symmetry_cell_setting' value 'Monoclinic' changed to 'monoclinic'
according to /home/saulius/struct/CIF-dictionaries/cif_core.dic
dictionary named 'cif_core.dic' version 2.4.2 from 2011-04-26.

Automatic conversion script
Id: cif_fix_values 1891 2012-01-12 08:04:46Z andrius 
;
_cod_original_sg_symbol_H-M 'P 1 21/n 1 '
_cod_original_formula_sum 'H1 N1 O3'
_cod_database_code 7024988

loop_
_symmetry_equiv_pos_as_xyz
x,y,z
-x,-y,-z
-x+1/2,y+1/2,-z+1/2
x+1/2,-y+1/2,z+1/2

loop_
_atom_site_label
_atom_site_type_symbol
_atom_site_fract_x
_atom_site_fract_y
_atom_site_fract_z
_atom_site_U_iso_or_equiv
_atom_site_occupancy
_atom_site_adp_type
_atom_site_refinement_flags_posn
_atom_site_refinement_flags_adp
N1 N 0.7850(10) 0.7329(11) 0.7685(9) 0.0308 1.0000 Uani . U
O11 O 0.6053(9) 0.7351(9) 0.7218(8) 0.0424 1.0000 Uani . U
O21 O 0.8967(9) 0.6170(9) 0.8093(9) 0.0420 1.0000 Uani . U
O31 O 0.8824(10) 0.8711(11) 0.7830(9) 0.0432 1.0000 Uani D U
H31 H 0.790(13) 0.936(12) 0.753(3) 0.0531 1.0000 Uiso D .
N2 N 0.2619(9) 0.9267(9) 0.7827(12) 0.0277 1.0000 Uani . U
O12 O 0.2090(9) 0.9207(8) 0.6021(12) 0.0416 1.0000 Uani . U
O22 O 0.2781(9) 1.0492(9) 0.8813(11) 0.0421 1.0000 Uani . U
O32 O 0.3113(9) 0.7909(10) 0.8868(12) 0.0380 1.0000 Uani D U
H32 H 0.305(5) 0.704(6) 0.834(15) 0.0500 1.0000 Uiso D .

loop_
_atom_site_aniso_label
_atom_site_aniso_U_11
_atom_site_aniso_U_22
_atom_site_aniso_U_33
_atom_site_aniso_U_23
_atom_site_aniso_U_13
_atom_site_aniso_U_12
N1 0.032(4) 0.034(5) 0.029(4) 0.004(3) 0.015(4) 0.0009(18)
O11 0.029(4) 0.055(7) 0.039(6) 0.002(3) 0.012(4) -0.003(2)
O21 0.042(4) 0.029(5) 0.056(5) -0.003(3) 0.023(4) 0.000(2)
O31 0.034(3) 0.030(4) 0.065(6) 0.000(3) 0.022(4) 0.001(2)
N2 0.032(4) 0.014(5) 0.043(4) -0.0004(18) 0.023(4) -0.002(2)
O12 0.048(5) 0.034(7) 0.041(4) 0.000(2) 0.019(4) 0.002(3)
O22 0.058(5) 0.017(5) 0.057(6) -0.003(3) 0.031(4) 0.008(3)
O32 0.052(4) 0.015(5) 0.051(5) 0.002(2) 0.026(3) 0.001(2)

loop_
_atom_type_symbol
_atom_type_scat_dispersion_real
_atom_type_scat_dispersion_imag
_atom_type_scat_Cromer_Mann_a1
_atom_type_scat_Cromer_Mann_b1
_atom_type_scat_Cromer_Mann_a2
_atom_type_scat_Cromer_Mann_b2
_atom_type_scat_Cromer_Mann_a3
_atom_type_scat_Cromer_Mann_b3
_atom_type_scat_Cromer_Mann_a4
_atom_type_scat_Cromer_Mann_b4
_atom_type_scat_Cromer_Mann_c
_atom_type_scat_source
H 0.0000 0.0000 0.4930 10.5109 0.3229 26.1257 0.1402 3.1424 0.0408 57.7998 0.0030 'International Tables Vol C 4.2.6.8 and 6.1.1.4'
N 0.0061 0.0033 12.2126 0.0057 3.1322 9.8933 2.0125 28.9975 1.1663 0.5826 -11.5290 'International Tables Vol C 4.2.6.8 and 6.1.1.4'
O 0.0106 0.0060 3.0485 13.2771 2.2868 5.7011 1.5463 0.3239 0.8670 32.9089 0.2508 'International Tables Vol C 4.2.6.8 and 6.1.1.4'

loop_
_geom_angle_atom_site_label_1
_geom_angle_atom_site_label_2
_geom_angle_atom_site_label_3
_geom_angle
_geom_angle_publ_flag
O11 N1 O21 127.5(9) yes
O11 N1 O31 118.9(7) yes
O21 N1 O31 113.6(7) yes
N1 O31 H31 100(10) no
O12 N2 O22 125.3(7) yes
O12 N2 O32 117.6(7) yes
O22 N2 O32 117.1(8) yes
N2 O32 H32 124(8) no

loop_
_geom_bond_atom_site_label_1
_geom_bond_atom_site_label_2
_geom_bond_distance
_geom_bond_publ_flag
N1 O11 1.200(8) yes
N1 O21 1.220(10) yes
N1 O31 1.343(11) yes
O31 H31 0.820(9) no
N2 O12 1.198(9) yes
N2 O22 1.233(10) yes
N2 O32 1.330(9) yes
O32 H32 0.820(9) no

loop_
_oxford_twin_element_scale_factors
0.614(14)
0.386(14)
